data_4324093
loop_
_publ_author_name
'G\'eza Szigethy'
'Alan F. Heyduk'

_publ_section_title
;
 Steric and Electronic Consequences of Flexibility in a Tetradentate
 Redox-Active Ligand: Ti(IV) and Zr(IV) Complexes
;
_journal_name_full 'Inorganic Chemistry'
_journal_page_first 125
_journal_page_last 135
_journal_paper_doi 10.1021/ic101468p
_journal_volume 50
_journal_year 2011
_chemical_formula_moiety 'C50 H78 N10 O4 Ti2'
_chemical_formula_sum 'C50 H78 N10 O4 Ti2'
_chemical_formula_weight 979.02
_chemical_name_common '[(N2N2)Ti=N(p-tol)]2'
_chemical_name_systematic
; 
 ? 
;
_space_group_IT_number 14
_symmetry_cell_setting monoclinic
_symmetry_space_group_name_Hall '-P 2yn'
_symmetry_space_group_name_H-M 'P 1 21/n 1'
_atom_sites_solution_hydrogens geom
_atom_sites_solution_primary direct
_atom_sites_solution_secondary difmap
_audit_creation_method SHELXL-97
_cell_angle_alpha 90.00
_cell_angle_beta 94.5520(10)
_cell_angle_gamma 90.00
_cell_formula_units_Z 2
_cell_length_a 11.1838(6)
_cell_length_b 10.1818(6)
_cell_length_c 22.1409(12)
_cell_measurement_reflns_used 9960
_cell_measurement_temperature 149(2)
_cell_measurement_theta_max 28.16
_cell_measurement_theta_min 2.20
_cell_volume 2513.3(2)
_computing_cell_refinement 'Bruker SAINT'
_computing_data_collection 'Bruker APEX2'
_computing_data_reduction 'Bruker SAINT'
_computing_molecular_graphics 'Bruker SHELXTL'
_computing_publication_material 'Bruker SHELXTL'
_computing_structure_refinement 'SHELXL-97 (Sheldrick, 2008)'
_computing_structure_solution 'SHELXS-97 (Sheldrick, 2008)'
_diffrn_ambient_temperature 149(2)
_diffrn_measured_fraction_theta_full 0.950
_diffrn_measured_fraction_theta_max 0.950
_diffrn_measurement_device_type 'Bruker APEX-II CCD'
_diffrn_measurement_method '\f and \w scans'
_diffrn_radiation_monochromator graphite
_diffrn_radiation_source 'fine-focus sealed tube'
_diffrn_radiation_type MoK\a
_diffrn_radiation_wavelength 0.71073
_diffrn_reflns_av_R_equivalents 0.0319
_diffrn_reflns_av_sigmaI/netI 0.0279
_diffrn_reflns_limit_h_max 14
_diffrn_reflns_limit_h_min -14
_diffrn_reflns_limit_k_max 13
_diffrn_reflns_limit_k_min -13
_diffrn_reflns_limit_l_max 29
_diffrn_reflns_limit_l_min -28
_diffrn_reflns_number 27948
_diffrn_reflns_theta_full 28.27
_diffrn_reflns_theta_max 28.27
_diffrn_reflns_theta_min 1.85
_diffrn_standards_number 0
_exptl_absorpt_coefficient_mu 0.372
_exptl_absorpt_correction_T_max 0.9730
_exptl_absorpt_correction_T_min 0.8803
_exptl_absorpt_correction_type multi-scan
_exptl_absorpt_process_details 'Bruker SADABS'
_exptl_crystal_colour red
_exptl_crystal_density_diffrn 1.294
_exptl_crystal_density_meas ?
_exptl_crystal_density_method 'not measured'
_exptl_crystal_description plate
_exptl_crystal_F_000 1048
_exptl_crystal_size_max 0.352
_exptl_crystal_size_mid 0.165
_exptl_crystal_size_min 0.074
_refine_diff_density_max 0.358
_refine_diff_density_min -0.355
_refine_diff_density_rms 0.054
_refine_ls_extinction_method none
_refine_ls_goodness_of_fit_ref 1.033
_refine_ls_hydrogen_treatment constr
_refine_ls_matrix_type full
_refine_ls_number_parameters 321
_refine_ls_number_reflns 5914
_refine_ls_number_restraints 10
_refine_ls_restrained_S_all 1.040
_refine_ls_R_factor_all 0.0513
_refine_ls_R_factor_gt 0.0365
_refine_ls_shift/su_max 0.001
_refine_ls_shift/su_mean 0.000
_refine_ls_structure_factor_coef Fsqd
_refine_ls_weighting_details 'calc w=1/[\s^2^(Fo^2^)+(0.0477P)^2^+1.4077P] where P=(Fo^2^+2Fc^2^)/3'
_refine_ls_weighting_scheme calc
_refine_ls_wR_factor_gt 0.0925
_refine_ls_wR_factor_ref 0.1011
_reflns_number_gt 4754
_reflns_number_total 5914
_reflns_threshold_expression >2sigma(I)
_cod_data_source_file ic101468p_si_002_4.cif
_cod_data_source_block afh228
_cod_depositor_comments
;
The following automatic conversions were performed:

'_exptl_crystal_density_meas' value 'not measured' was changed to '?'
- the value is perceived as not measured.

Automatic conversion script
Id: cif_fix_values 3008 2015-01-20 13:52:24Z robertas 
;
_cod_database_code 4324093

loop_
_symmetry_equiv_pos_as_xyz
'x, y, z'
'-x+1/2, y+1/2, -z+1/2'
'-x, -y, -z'
'x-1/2, -y-1/2, z-1/2'

loop_
_atom_site_label
_atom_site_type_symbol
_atom_site_fract_x
_atom_site_fract_y
_atom_site_fract_z
_atom_site_U_iso_or_equiv
_atom_site_adp_type
_atom_site_occupancy
_atom_site_symmetry_multiplicity
_atom_site_calc_flag
_atom_site_refinement_flags
_atom_site_disorder_assembly
_atom_site_disorder_group
Ti1 Ti 0.59957(2) 0.44339(3) 0.971470(12) 0.01686(9) Uani 1 1 d . . .
O1 O 0.8316(5) 0.4581(4) 0.70860(11) 0.0289(9) Uani 0.658(12) 1 d PD A 1
O1A O 0.8822(8) 0.4612(8) 0.7189(3) 0.0319(17) Uani 0.342(12) 1 d PD A 2
O2 O 0.96431(12) 0.65136(13) 0.77102(5) 0.0322(3) Uani 1 1 d D . .
N1 N 0.63451(12) 0.36606(14) 0.89173(6) 0.0205(3) Uani 1 1 d . . .
N2 N 0.72091(12) 0.57022(14) 0.94457(6) 0.0200(3) Uani 1 1 d . . .
N3 N 0.64112(12) 0.23938(14) 1.00812(6) 0.0213(3) Uani 1 1 d . . .
N4 N 1.01728(13) 0.85603(15) 1.06760(7) 0.0257(3) Uani 1 1 d . . .
N5 N 0.43341(12) 0.48830(14) 0.94764(6) 0.0186(3) Uani 1 1 d . . .
C1 C 0.71031(15) 0.43697(17) 0.85750(7) 0.0213(3) Uani 1 1 d . . .
C2 C 0.76228(15) 0.54746(16) 0.88760(7) 0.0205(3) Uani 1 1 d . . .
C3 C 0.84686(15) 0.62186(18) 0.85903(7) 0.0239(4) Uani 1 1 d . . .
H3 H 0.8830 0.6962 0.8790 0.029 Uiso 1 1 calc R . .
C4 C 0.87818(16) 0.58727(18) 0.80143(8) 0.0262(4) Uani 1 1 d D A .
C5 C 0.82029(19) 0.48353(18) 0.77030(7) 0.0314(4) Uani 1 1 d D . .
C6 C 0.73661(18) 0.40923(18) 0.79812(8) 0.0282(4) Uani 1 1 d . A .
H6 H 0.6968 0.3389 0.7767 0.034 Uiso 1 1 calc R . .
C7 C 0.8954(5) 0.3408(4) 0.7003(2) 0.0291(10) Uani 0.658(12) 1 d PD A 1
H7A H 0.9739 0.3455 0.7233 0.044 Uiso 0.658(12) 1 calc PR A 1
H7B H 0.9065 0.3291 0.6572 0.044 Uiso 0.658(12) 1 calc PR A 1
H7C H 0.8501 0.2663 0.7148 0.044 Uiso 0.658(12) 1 calc PR A 1
C7A C 0.8412(12) 0.3463(9) 0.6883(4) 0.038(2) Uani 0.342(12) 1 d PD A 2
H7D H 0.8613 0.2696 0.7139 0.058 Uiso 0.342(12) 1 calc PR A 2
H7E H 0.8798 0.3382 0.6503 0.058 Uiso 0.342(12) 1 calc PR A 2
H7F H 0.7541 0.3511 0.6796 0.058 Uiso 0.342(12) 1 calc PR A 2
C8 C 1.03150(19) 0.7503(2) 0.80254(9) 0.0382(5) Uani 1 1 d D . .
H8A H 0.9785 0.8233 0.8113 0.057 Uiso 1 1 calc R . .
H8B H 1.0942 0.7819 0.7776 0.057 Uiso 1 1 calc R . .
H8C H 1.0686 0.7145 0.8406 0.057 Uiso 1 1 calc R . .
C9 C 0.57994(17) 0.24879(17) 0.86342(8) 0.0262(4) Uani 1 1 d . . .
H9A H 0.6383 0.2048 0.8388 0.031 Uiso 1 1 calc R . .
H9B H 0.5094 0.2742 0.8361 0.031 Uiso 1 1 calc R . .
C10 C 0.54132(17) 0.15462(17) 0.91119(8) 0.0269(4) Uani 1 1 d . . .
H10A H 0.5193 0.0691 0.8922 0.032 Uiso 1 1 calc R . .
H10B H 0.4699 0.1901 0.9293 0.032 Uiso 1 1 calc R . .
C11 C 0.64248(17) 0.13512(17) 0.96042(8) 0.0260(4) Uani 1 1 d . . .
H11A H 0.6342 0.0478 0.9793 0.031 Uiso 1 1 calc R . .
H11B H 0.7203 0.1373 0.9421 0.031 Uiso 1 1 calc R . .
C12 C 0.76317(16) 0.2516(2) 1.03886(8) 0.0303(4) Uani 1 1 d . . .
H12A H 0.8190 0.2802 1.0096 0.045 Uiso 1 1 calc R . .
H12B H 0.7889 0.1663 1.0558 0.045 Uiso 1 1 calc R . .
H12C H 0.7623 0.3164 1.0715 0.045 Uiso 1 1 calc R . .
C13 C 0.55875(17) 0.19600(18) 1.05333(8) 0.0274(4) Uani 1 1 d . . .
H13A H 0.4774 0.1873 1.0338 0.041 Uiso 1 1 calc R . .
H13B H 0.5588 0.2610 1.0860 0.041 Uiso 1 1 calc R . .
H13C H 0.5855 0.1110 1.0702 0.041 Uiso 1 1 calc R . .
C14 C 0.75658(14) 0.69457(17) 0.97406(7) 0.0210(3) Uani 1 1 d . . .
H14A H 0.7005 0.7129 1.0054 0.025 Uiso 1 1 calc R . .
H14B H 0.7461 0.7653 0.9434 0.025 Uiso 1 1 calc R . .
C15 C 0.88464(15) 0.70310(17) 1.00390(8) 0.0219(3) Uani 1 1 d . . .
H15A H 0.9019 0.6259 1.0304 0.026 Uiso 1 1 calc R . .
H15B H 0.9428 0.7039 0.9725 0.026 Uiso 1 1 calc R . .
C16 C 0.89616(15) 0.82902(17) 1.04125(8) 0.0238(4) Uani 1 1 d . . .
H16A H 0.8691 0.9038 1.0151 0.029 Uiso 1 1 calc R . .
H16B H 0.8418 0.8232 1.0743 0.029 Uiso 1 1 calc R . .
C17 C 1.02083(18) 0.9865(2) 1.09436(9) 0.0350(4) Uani 1 1 d . . .
H17A H 0.9969 1.0516 1.0631 0.053 Uiso 1 1 calc R . .
H17B H 1.1025 1.0056 1.1115 0.053 Uiso 1 1 calc R . .
H17C H 0.9655 0.9903 1.1265 0.053 Uiso 1 1 calc R . .
C18 C 1.05332(19) 0.7605(2) 1.11443(10) 0.0379(5) Uani 1 1 d . . .
H18A H 1.1350 0.7801 1.1313 0.057 Uiso 1 1 calc R . .
H18B H 1.0509 0.6721 1.0969 0.057 Uiso 1 1 calc R . .
H18C H 0.9983 0.7650 1.1467 0.057 Uiso 1 1 calc R . .
C19 C 0.38071(14) 0.49429(17) 0.88757(7) 0.0193(3) Uani 1 1 d . . .
C20 C 0.43957(15) 0.55340(17) 0.84076(7) 0.0217(3) Uani 1 1 d . . .
H20 H 0.5181 0.5877 0.8492 0.026 Uiso 1 1 calc R . .
C21 C 0.38463(16) 0.56238(18) 0.78241(7) 0.0258(4) Uani 1 1 d . . .
H21 H 0.4264 0.6036 0.7519 0.031 Uiso 1 1 calc R . .
C22 C 0.27049(16) 0.5129(2) 0.76745(8) 0.0286(4) Uani 1 1 d . . .
C23 C 0.21276(16) 0.4530(2) 0.81337(8) 0.0308(4) Uani 1 1 d . . .
H23 H 0.1349 0.4174 0.8044 0.037 Uiso 1 1 calc R . .
C24 C 0.26605(16) 0.44387(18) 0.87215(8) 0.0260(4) Uani 1 1 d . . .
H24 H 0.2237 0.4025 0.9025 0.031 Uiso 1 1 calc R . .
C25 C 0.21114(19) 0.5228(3) 0.70382(8) 0.0417(5) Uani 1 1 d . . .
H25A H 0.2432 0.5990 0.6834 0.063 Uiso 1 1 calc R . .
H25B H 0.1244 0.5331 0.7056 0.063 Uiso 1 1 calc R . .
H25C H 0.2274 0.4428 0.6813 0.063 Uiso 1 1 calc R . .

loop_
_atom_site_aniso_label
_atom_site_aniso_U_11
_atom_site_aniso_U_22
_atom_site_aniso_U_33
_atom_site_aniso_U_23
_atom_site_aniso_U_13
_atom_site_aniso_U_12
Ti1 0.01834(14) 0.01944(15) 0.01276(14) 0.00003(11) 0.00112(10) -0.00197(11)
O1 0.044(2) 0.0290(14) 0.0140(11) -0.0030(9) 0.0069(11) -0.0024(16)
O1A 0.041(4) 0.039(3) 0.018(2) -0.005(2) 0.013(3) -0.017(3)
O2 0.0396(7) 0.0367(7) 0.0218(6) 0.0037(5) 0.0120(5) -0.0047(6)
N1 0.0253(7) 0.0200(7) 0.0161(6) -0.0015(5) 0.0009(5) -0.0020(6)
N2 0.0219(7) 0.0223(7) 0.0161(6) -0.0017(5) 0.0032(5) -0.0032(6)
N3 0.0234(7) 0.0220(7) 0.0185(7) 0.0007(6) 0.0010(5) -0.0003(6)
N4 0.0235(7) 0.0268(8) 0.0266(7) -0.0041(6) 0.0003(6) -0.0035(6)
N5 0.0186(6) 0.0221(7) 0.0148(6) 0.0007(5) -0.0005(5) -0.0034(5)
C1 0.0247(8) 0.0228(8) 0.0164(7) 0.0011(6) 0.0018(6) 0.0027(7)
C2 0.0233(8) 0.0226(8) 0.0160(7) 0.0017(6) 0.0038(6) 0.0019(7)
C3 0.0273(9) 0.0255(9) 0.0194(8) 0.0004(7) 0.0035(6) -0.0023(7)
C4 0.0330(9) 0.0263(9) 0.0205(8) 0.0064(7) 0.0096(7) 0.0031(7)
C5 0.0530(12) 0.0250(9) 0.0178(8) -0.0001(7) 0.0127(8) 0.0022(8)
C6 0.0447(11) 0.0234(9) 0.0168(8) -0.0018(7) 0.0043(7) -0.0005(8)
C7 0.031(2) 0.0330(18) 0.0247(19) -0.0106(14) 0.0099(17) -0.0021(17)
C7A 0.046(6) 0.046(4) 0.024(4) -0.006(3) 0.011(4) -0.010(4)
C8 0.0414(11) 0.0463(12) 0.0284(10) 0.0027(9) 0.0113(8) -0.0117(10)
C9 0.0345(9) 0.0239(9) 0.0198(8) -0.0030(7) -0.0008(7) -0.0040(7)
C10 0.0358(10) 0.0228(9) 0.0218(8) -0.0023(7) 0.0002(7) -0.0069(7)
C11 0.0335(9) 0.0211(8) 0.0236(8) -0.0005(7) 0.0035(7) 0.0010(7)
C12 0.0262(9) 0.0340(10) 0.0296(9) -0.0032(8) -0.0043(7) 0.0048(8)
C13 0.0348(10) 0.0252(9) 0.0231(9) 0.0049(7) 0.0072(7) -0.0019(7)
C14 0.0217(8) 0.0232(8) 0.0181(8) -0.0024(6) 0.0031(6) -0.0031(7)
C15 0.0213(8) 0.0245(8) 0.0202(8) -0.0017(7) 0.0038(6) -0.0024(7)
C16 0.0227(8) 0.0253(9) 0.0234(8) -0.0027(7) 0.0014(7) -0.0015(7)
C17 0.0352(10) 0.0320(10) 0.0380(11) -0.0094(9) 0.0039(8) -0.0091(8)
C18 0.0358(11) 0.0365(11) 0.0394(11) 0.0006(9) -0.0102(9) 0.0005(9)
C19 0.0217(8) 0.0220(8) 0.0140(7) -0.0006(6) 0.0006(6) 0.0007(6)
C20 0.0213(8) 0.0256(8) 0.0181(8) 0.0022(7) 0.0003(6) -0.0003(7)
C21 0.0292(9) 0.0322(9) 0.0162(8) 0.0042(7) 0.0038(6) 0.0015(8)
C22 0.0286(9) 0.0407(11) 0.0159(8) 0.0001(7) -0.0025(7) 0.0050(8)
C23 0.0256(9) 0.0436(11) 0.0220(9) 0.0013(8) -0.0049(7) -0.0060(8)
C24 0.0251(8) 0.0336(10) 0.0189(8) 0.0027(7) 0.0000(6) -0.0062(7)
C25 0.0343(10) 0.0720(16) 0.0178(9) 0.0035(9) -0.0047(7) 0.0017(10)

loop_
_atom_type_symbol
_atom_type_description
_atom_type_scat_dispersion_real
_atom_type_scat_dispersion_imag
_atom_type_scat_source
C C 0.0033 0.0016 'International Tables Vol C Tables 4.2.6.8 and 6.1.1.4'
H H 0.0000 0.0000 'International Tables Vol C Tables 4.2.6.8 and 6.1.1.4'
N N 0.0061 0.0033 'International Tables Vol C Tables 4.2.6.8 and 6.1.1.4'
O O 0.0106 0.0060 'International Tables Vol C Tables 4.2.6.8 and 6.1.1.4'
Ti Ti 0.2776 0.4457 'International Tables Vol C Tables 4.2.6.8 and 6.1.1.4'

loop_
_geom_angle_atom_site_label_1
_geom_angle_atom_site_label_2
_geom_angle_atom_site_label_3
_geom_angle
_geom_angle_site_symmetry_1
_geom_angle_site_symmetry_3
_geom_angle_publ_flag
N5 Ti1 N5 85.43(6) . 3_667 ?
N5 Ti1 N2 115.09(6) . . ?
N5 Ti1 N2 102.82(6) 3_667 . ?
N5 Ti1 N1 95.88(6) . . ?
N5 Ti1 N1 177.24(6) 3_667 . ?
N2 Ti1 N1 78.84(6) . . ?
N5 Ti1 N3 118.50(6) . . ?
N5 Ti1 N3 92.62(5) 3_667 . ?
N2 Ti1 N3 125.08(5) . . ?
N1 Ti1 N3 84.62(5) . . ?
N5 Ti1 Ti1 43.22(4) . 3_667 ?
N5 Ti1 Ti1 42.21(4) 3_667 3_667 ?
N2 Ti1 Ti1 115.99(4) . 3_667 ?
N1 Ti1 Ti1 139.05(4) . 3_667 ?
N3 Ti1 Ti1 110.67(4) . 3_667 ?
C5 O1 C7 111.5(3) . . ?
C5 O1A C7A 111.3(6) . . ?
C4 O2 C8 117.49(14) . . ?
C1 N1 C9 116.41(13) . . ?
C1 N1 Ti1 116.69(11) . . ?
C9 N1 Ti1 126.65(11) . . ?
C2 N2 C14 116.59(13) . . ?
C2 N2 Ti1 116.33(11) . . ?
C14 N2 Ti1 126.37(10) . . ?
C13 N3 C12 108.33(14) . . ?
C13 N3 C11 107.87(13) . . ?
C12 N3 C11 108.84(13) . . ?
C13 N3 Ti1 113.26(10) . . ?
C12 N3 Ti1 104.06(11) . . ?
C11 N3 Ti1 114.24(10) . . ?
C17 N4 C18 108.85(15) . . ?
C17 N4 C16 109.27(14) . . ?
C18 N4 C16 110.81(15) . . ?
C19 N5 Ti1 125.70(11) . . ?
C19 N5 Ti1 137.87(11) . 3_667 ?
Ti1 N5 Ti1 94.57(6) . 3_667 ?
N1 C1 C6 126.37(16) . . ?
N1 C1 C2 113.88(14) . . ?
C6 C1 C2 119.75(16) . . ?
N2 C2 C3 127.00(15) . . ?
N2 C2 C1 113.94(14) . . ?
C3 C2 C1 119.07(15) . . ?
C4 C3 C2 120.26(16) . . ?
C4 C3 H3 119.9 . . ?
C2 C3 H3 119.9 . . ?
O2 C4 C5 115.58(15) . . ?
O2 C4 C3 124.17(17) . . ?
C5 C4 C3 120.24(16) . . ?
C6 C5 C4 119.88(15) . . ?
C6 C5 O1A 132.0(3) . . ?
C4 C5 O1A 106.6(3) . . ?
C6 C5 O1 116.6(3) . . ?
C4 C5 O1 123.1(3) . . ?
C5 C6 C1 120.51(17) . . ?
C5 C6 H6 119.7 . . ?
C1 C6 H6 119.7 . . ?
O1A C7A H7D 109.5 . . ?
O1A C7A H7E 109.5 . . ?
H7D C7A H7E 109.5 . . ?
O1A C7A H7F 109.5 . . ?
H7D C7A H7F 109.5 . . ?
H7E C7A H7F 109.5 . . ?
O2 C8 H8A 109.5 . . ?
O2 C8 H8B 109.5 . . ?
H8A C8 H8B 109.5 . . ?
O2 C8 H8C 109.5 . . ?
H8A C8 H8C 109.5 . . ?
H8B C8 H8C 109.5 . . ?
N1 C9 C10 110.51(14) . . ?
N1 C9 H9A 109.5 . . ?
C10 C9 H9A 109.5 . . ?
N1 C9 H9B 109.5 . . ?
C10 C9 H9B 109.5 . . ?
H9A C9 H9B 108.1 . . ?
C9 C10 C11 110.24(15) . . ?
C9 C10 H10A 109.6 . . ?
C11 C10 H10A 109.6 . . ?
C9 C10 H10B 109.6 . . ?
C11 C10 H10B 109.6 . . ?
H10A C10 H10B 108.1 . . ?
N3 C11 C10 111.35(14) . . ?
N3 C11 H11A 109.4 . . ?
C10 C11 H11A 109.4 . . ?
N3 C11 H11B 109.4 . . ?
C10 C11 H11B 109.4 . . ?
H11A C11 H11B 108.0 . . ?
N3 C12 H12A 109.5 . . ?
N3 C12 H12B 109.5 . . ?
H12A C12 H12B 109.5 . . ?
N3 C12 H12C 109.5 . . ?
H12A C12 H12C 109.5 . . ?
H12B C12 H12C 109.5 . . ?
N3 C13 H13A 109.5 . . ?
N3 C13 H13B 109.5 . . ?
H13A C13 H13B 109.5 . . ?
N3 C13 H13C 109.5 . . ?
H13A C13 H13C 109.5 . . ?
H13B C13 H13C 109.5 . . ?
N2 C14 C15 116.97(14) . . ?
N2 C14 H14A 108.1 . . ?
C15 C14 H14A 108.1 . . ?
N2 C14 H14B 108.1 . . ?
C15 C14 H14B 108.1 . . ?
H14A C14 H14B 107.3 . . ?
C16 C15 C14 108.51(14) . . ?
C16 C15 H15A 110.0 . . ?
C14 C15 H15A 110.0 . . ?
C16 C15 H15B 110.0 . . ?
C14 C15 H15B 110.0 . . ?
H15A C15 H15B 108.4 . . ?
N4 C16 C15 114.29(14) . . ?
N4 C16 H16A 108.7 . . ?
C15 C16 H16A 108.7 . . ?
N4 C16 H16B 108.7 . . ?
C15 C16 H16B 108.7 . . ?
H16A C16 H16B 107.6 . . ?
N4 C17 H17A 109.5 . . ?
N4 C17 H17B 109.5 . . ?
H17A C17 H17B 109.5 . . ?
N4 C17 H17C 109.5 . . ?
H17A C17 H17C 109.5 . . ?
H17B C17 H17C 109.5 . . ?
N4 C18 H18A 109.5 . . ?
N4 C18 H18B 109.5 . . ?
H18A C18 H18B 109.5 . . ?
N4 C18 H18C 109.5 . . ?
H18A C18 H18C 109.5 . . ?
H18B C18 H18C 109.5 . . ?
C24 C19 C20 116.82(15) . . ?
C24 C19 N5 121.33(14) . . ?
C20 C19 N5 121.84(15) . . ?
C21 C20 C19 121.01(16) . . ?
C21 C20 H20 119.5 . . ?
C19 C20 H20 119.5 . . ?
C22 C21 C20 121.92(16) . . ?
C22 C21 H21 119.0 . . ?
C20 C21 H21 119.0 . . ?
C23 C22 C21 117.20(16) . . ?
C23 C22 C25 121.10(17) . . ?
C21 C22 C25 121.69(17) . . ?
C22 C23 C24 121.68(17) . . ?
C22 C23 H23 119.2 . . ?
C24 C23 H23 119.2 . . ?
C23 C24 C19 121.36(16) . . ?
C23 C24 H24 119.3 . . ?
C19 C24 H24 119.3 . . ?
C22 C25 H25A 109.5 . . ?
C22 C25 H25B 109.5 . . ?
H25A C25 H25B 109.5 . . ?
C22 C25 H25C 109.5 . . ?
H25A C25 H25C 109.5 . . ?
H25B C25 H25C 109.5 . . ?

loop_
_geom_bond_atom_site_label_1
_geom_bond_atom_site_label_2
_geom_bond_distance
_geom_bond_site_symmetry_2
_geom_bond_publ_flag
Ti1 N5 1.9455(14) . ?
Ti1 N5 1.9829(14) 3_667 ?
Ti1 N2 1.9980(14) . ?
Ti1 N1 1.9998(14) . ?
Ti1 N3 2.2648(14) . ?
Ti1 Ti1 2.8864(6) 3_667 ?
O1 C5 1.406(3) . ?
O1 C7 1.4108(10) . ?
O1A C5 1.397(4) . ?
O1A C7A 1.4102(10) . ?
O2 C4 1.382(2) . ?
O2 C8 1.408(2) . ?
N1 C1 1.384(2) . ?
N1 C9 1.460(2) . ?
N2 C2 1.397(2) . ?
N2 C14 1.465(2) . ?
N3 C13 1.481(2) . ?
N3 C12 1.481(2) . ?
N3 C11 1.498(2) . ?
N4 C17 1.454(2) . ?
N4 C18 1.455(2) . ?
N4 C16 1.458(2) . ?
N5 C19 1.4128(19) . ?
N5 Ti1 1.9829(14) 3_667 ?
C1 C6 1.398(2) . ?
C1 C2 1.409(2) . ?
C2 C3 1.401(2) . ?
C3 C4 1.394(2) . ?
C3 H3 0.9500 . ?
C4 C5 1.392(3) . ?
C5 C6 1.385(3) . ?
C6 H6 0.9500 . ?
C7 H7A 0.9800 . ?
C7 H7B 0.9800 . ?
C7 H7C 0.9800 . ?
C7A H7D 0.9800 . ?
C7A H7E 0.9800 . ?
C7A H7F 0.9800 . ?
C8 H8A 0.9800 . ?
C8 H8B 0.9800 . ?
C8 H8C 0.9800 . ?
C9 C10 1.516(2) . ?
C9 H9A 0.9900 . ?
C9 H9B 0.9900 . ?
C10 C11 1.520(2) . ?
C10 H10A 0.9900 . ?
C10 H10B 0.9900 . ?
C11 H11A 0.9900 . ?
C11 H11B 0.9900 . ?
C12 H12A 0.9800 . ?
C12 H12B 0.9800 . ?
C12 H12C 0.9800 . ?
C13 H13A 0.9800 . ?
C13 H13B 0.9800 . ?
C13 H13C 0.9800 . ?
C14 C15 1.531(2) . ?
C14 H14A 0.9900 . ?
C14 H14B 0.9900 . ?
C15 C16 1.526(2) . ?
C15 H15A 0.9900 . ?
C15 H15B 0.9900 . ?
C16 H16A 0.9900 . ?
C16 H16B 0.9900 . ?
C17 H17A 0.9800 . ?
C17 H17B 0.9800 . ?
C17 H17C 0.9800 . ?
C18 H18A 0.9800 . ?
C18 H18B 0.9800 . ?
C18 H18C 0.9800 . ?
C19 C24 1.398(2) . ?
C19 C20 1.406(2) . ?
C20 C21 1.389(2) . ?
C20 H20 0.9500 . ?
C21 C22 1.388(3) . ?
C21 H21 0.9500 . ?
C22 C23 1.388(3) . ?
C22 C25 1.512(2) . ?
C23 C24 1.391(2) . ?
C23 H23 0.9500 . ?
C24 H24 0.9500 . ?
C25 H25A 0.9800 . ?
C25 H25B 0.9800 . ?
C25 H25C 0.9800 . ?

loop_
_geom_torsion_atom_site_label_1
_geom_torsion_atom_site_label_2
_geom_torsion_atom_site_label_3
_geom_torsion_atom_site_label_4
_geom_torsion
_geom_torsion_site_symmetry_1
_geom_torsion_site_symmetry_2
_geom_torsion_site_symmetry_3
_geom_torsion_site_symmetry_4
_geom_torsion_publ_flag
N5 Ti1 N1 C1 109.47(12) . . . . ?
N5 Ti1 N1 C1 -132.2(11) 3_667 . . . ?
N2 Ti1 N1 C1 -5.00(12) . . . . ?
N3 Ti1 N1 C1 -132.36(12) . . . . ?
Ti1 Ti1 N1 C1 112.01(11) 3_667 . . . ?
N5 Ti1 N1 C9 -64.53(14) . . . . ?
N5 Ti1 N1 C9 53.8(12) 3_667 . . . ?
N2 Ti1 N1 C9 -179.00(15) . . . . ?
N3 Ti1 N1 C9 53.64(14) . . . . ?
Ti1 Ti1 N1 C9 -61.99(16) 3_667 . . . ?
N5 Ti1 N2 C2 -88.86(12) . . . . ?
N5 Ti1 N2 C2 -179.80(11) 3_667 . . . ?
N1 Ti1 N2 C2 2.46(11) . . . . ?
N3 Ti1 N2 C2 77.67(13) . . . . ?
Ti1 Ti1 N2 C2 -137.03(10) 3_667 . . . ?
N5 Ti1 N2 C14 81.06(14) . . . . ?
N5 Ti1 N2 C14 -9.87(14) 3_667 . . . ?
N1 Ti1 N2 C14 172.38(14) . . . . ?
N3 Ti1 N2 C14 -112.41(13) . . . . ?
Ti1 Ti1 N2 C14 32.90(14) 3_667 . . . ?
N5 Ti1 N3 C13 -45.38(13) . . . . ?
N5 Ti1 N3 C13 40.84(12) 3_667 . . . ?
N2 Ti1 N3 C13 148.51(11) . . . . ?
N1 Ti1 N3 C13 -139.17(12) . . . . ?
Ti1 Ti1 N3 C13 1.66(12) 3_667 . . . ?
N5 Ti1 N3 C12 -162.80(10) . . . . ?
N5 Ti1 N3 C12 -76.58(11) 3_667 . . . ?
N2 Ti1 N3 C12 31.09(12) . . . . ?
N1 Ti1 N3 C12 103.41(11) . . . . ?
Ti1 Ti1 N3 C12 -115.76(10) 3_667 . . . ?
N5 Ti1 N3 C11 78.66(12) . . . . ?
N5 Ti1 N3 C11 164.88(11) 3_667 . . . ?
N2 Ti1 N3 C11 -87.45(12) . . . . ?
N1 Ti1 N3 C11 -15.13(11) . . . . ?
Ti1 Ti1 N3 C11 125.70(10) 3_667 . . . ?
N5 Ti1 N5 C19 166.80(16) 3_667 . . . ?
N2 Ti1 N5 C19 64.77(14) . . . . ?
N1 Ti1 N5 C19 -15.64(14) . . . . ?
N3 Ti1 N5 C19 -102.70(13) . . . . ?
Ti1 Ti1 N5 C19 166.80(16) 3_667 . . . ?
N5 Ti1 N5 Ti1 0.0 3_667 . . 3_667 ?
N2 Ti1 N5 Ti1 -102.03(6) . . . 3_667 ?
N1 Ti1 N5 Ti1 177.56(6) . . . 3_667 ?
N3 Ti1 N5 Ti1 90.50(6) . . . 3_667 ?
C9 N1 C1 C6 2.0(2) . . . . ?
Ti1 N1 C1 C6 -172.62(14) . . . . ?
C9 N1 C1 C2 -178.73(14) . . . . ?
Ti1 N1 C1 C2 6.64(18) . . . . ?
C14 N2 C2 C3 9.2(2) . . . . ?
Ti1 N2 C2 C3 -179.87(14) . . . . ?
C14 N2 C2 C1 -170.60(14) . . . . ?
Ti1 N2 C2 C1 0.34(18) . . . . ?
N1 C1 C2 N2 -4.4(2) . . . . ?
C6 C1 C2 N2 174.88(15) . . . . ?
N1 C1 C2 C3 175.76(15) . . . . ?
C6 C1 C2 C3 -4.9(2) . . . . ?
N2 C2 C3 C4 -179.29(16) . . . . ?
C1 C2 C3 C4 0.5(3) . . . . ?
C8 O2 C4 C5 -175.26(18) . . . . ?
C8 O2 C4 C3 5.7(3) . . . . ?
C2 C3 C4 O2 -177.05(16) . . . . ?
C2 C3 C4 C5 4.0(3) . . . . ?
O2 C4 C5 C6 176.93(17) . . . . ?
C3 C4 C5 C6 -4.0(3) . . . . ?
O2 C4 C5 O1A 9.3(5) . . . . ?
C3 C4 C5 O1A -171.7(5) . . . . ?
O2 C4 C5 O1 -10.7(3) . . . . ?
C3 C4 C5 O1 168.3(2) . . . . ?
C7A O1A C5 C6 6.3(16) . . . . ?
C7A O1A C5 C4 171.9(11) . . . . ?
C7A O1A C5 O1 -51.9(8) . . . . ?
C7 O1 C5 C6 -75.9(6) . . . . ?
C7 O1 C5 C4 111.5(5) . . . . ?
C7 O1 C5 O1A 59.2(9) . . . . ?
C4 C5 C6 C1 -0.5(3) . . . . ?
O1A C5 C6 C1 163.5(7) . . . . ?
O1 C5 C6 C1 -173.3(2) . . . . ?
N1 C1 C6 C5 -175.83(17) . . . . ?
C2 C1 C6 C5 5.0(3) . . . . ?
C1 N1 C9 C10 157.86(15) . . . . ?
Ti1 N1 C9 C10 -28.1(2) . . . . ?
N1 C9 C10 C11 -48.3(2) . . . . ?
C13 N3 C11 C10 86.41(17) . . . . ?
C12 N3 C11 C10 -156.26(15) . . . . ?
Ti1 N3 C11 C10 -40.47(17) . . . . ?
C9 C10 C11 N3 85.87(18) . . . . ?
C2 N2 C14 C15 -77.72(18) . . . . ?
Ti1 N2 C14 C15 112.38(14) . . . . ?
N2 C14 C15 C16 -169.89(13) . . . . ?
C17 N4 C16 C15 171.75(15) . . . . ?
C18 N4 C16 C15 -68.32(19) . . . . ?
C14 C15 C16 N4 -174.41(14) . . . . ?
Ti1 N5 C19 C24 137.84(15) . . . . ?
Ti1 N5 C19 C24 -62.0(2) 3_667 . . . ?
Ti1 N5 C19 C20 -43.5(2) . . . . ?
Ti1 N5 C19 C20 116.65(17) 3_667 . . . ?
C24 C19 C20 C21 0.9(3) . . . . ?
N5 C19 C20 C21 -177.76(16) . . . . ?
C19 C20 C21 C22 -0.6(3) . . . . ?
C20 C21 C22 C23 -0.2(3) . . . . ?
C20 C21 C22 C25 -179.95(19) . . . . ?
C21 C22 C23 C24 0.6(3) . . . . ?
C25 C22 C23 C24 -179.6(2) . . . . ?
C22 C23 C24 C19 -0.2(3) . . . . ?
C20 C19 C24 C23 -0.5(3) . . . . ?
N5 C19 C24 C23 178.17(17) . . . . ?
